data_7130121
loop_
_publ_author_name
'Kocsi, Daniel'
'Orthaber, Andreas'
'Borbas, Eszter'

_publ_section_title
;
 Tuning the photophysical properties of luminescent lanthanide complexes
 through regioselective antenna fluorination
;
_journal_name_full 'Chemical Communications'
_journal_paper_doi 10.1039/D2CC01229D
_journal_year 2022
_chemical_formula_moiety 'C9 H7 F N2 O'
_chemical_formula_sum 'C9 H7 F N2 O'
_chemical_formula_weight 178.17
_space_group_crystal_system monoclinic
_space_group_IT_number 14
_space_group_name_Hall '-P 2ybc'
_space_group_name_H-M_alt 'P 1 21/c 1'
_atom_sites_solution_hydrogens mixed
_atom_sites_solution_primary direct
_audit_creation_date 2022-02-22
_audit_creation_method
;
Olex2 1.3
(compiled 2020.11.12 svn.r5f609507 for OlexSys, GUI svn.r6408)
;
_audit_update_record
;
2022-02-27 deposited with the CCDC.	2022-05-17 downloaded from the CCDC.
;
_cell_angle_alpha 90
_cell_angle_beta 104.312(4)
_cell_angle_gamma 90
_cell_formula_units_Z 4
_cell_length_a 7.6379(14)
_cell_length_b 6.7755(12)
_cell_length_c 15.015(3)
_cell_measurement_reflns_used 2162
_cell_measurement_temperature 180
_cell_measurement_theta_max 25.491
_cell_measurement_theta_min 2.752
_cell_volume 752.9(2)
_computing_cell_refinement 'SAINT v8.34A (Bruker, 2013)'
_computing_data_reduction 'SAINT v8.34A (Bruker, 2013)'
_computing_molecular_graphics 'Olex2 1.3 (Dolomanov et al., 2009)'
_computing_publication_material 'Olex2 1.3 (Dolomanov et al., 2009)'
_computing_structure_refinement 'XL  (Sheldrick, 2008)'
_computing_structure_solution 'SHELXS  (Sheldrick, 2008)'
_diffrn_ambient_temperature 180
_diffrn_detector 'Bruker APEX2 area detector'
_diffrn_detector_area_resol_mean 7.9
_diffrn_detector_type 'CCD area detector'
_diffrn_measured_fraction_theta_full 0.999
_diffrn_measured_fraction_theta_max 0.944
_diffrn_measurement_device 'three-circle diffractometer'
_diffrn_measurement_device_type 'Bruker SMART APEX2 area detector'
_diffrn_measurement_method '\w and \f scans'
_diffrn_radiation_monochromator 'mirror optics'
_diffrn_radiation_probe x-ray
_diffrn_radiation_type MoK\a
_diffrn_radiation_wavelength 0.71073
_diffrn_reflns_av_R_equivalents 0.0433
_diffrn_reflns_av_unetI/netI 0.0328
_diffrn_reflns_Laue_measured_fraction_full 0.999
_diffrn_reflns_Laue_measured_fraction_max 0.944
_diffrn_reflns_limit_h_max 10
_diffrn_reflns_limit_h_min -10
_diffrn_reflns_limit_k_max 8
_diffrn_reflns_limit_k_min -9
_diffrn_reflns_limit_l_max 19
_diffrn_reflns_limit_l_min -20
_diffrn_reflns_number 10754
_diffrn_reflns_point_group_measured_fraction_full 0.999
_diffrn_reflns_point_group_measured_fraction_max 0.944
_diffrn_reflns_theta_full 25.242
_diffrn_reflns_theta_max 28.516
_diffrn_reflns_theta_min 2.752
_diffrn_source 'microfocus sealed X-ray tube'
_diffrn_source_current 0.6
_diffrn_source_power 0.03
_diffrn_source_type 'Incoatec I\ms'
_diffrn_source_voltage 50.0
_diffrn_standards_number 0
_exptl_absorpt_coefficient_mu 0.123
_exptl_absorpt_correction_T_max 0.7457
_exptl_absorpt_correction_T_min 0.6767
_exptl_absorpt_correction_type multi-scan
_exptl_absorpt_process_details
;
SADABS-2014/5 (Bruker,2014/5) was used for absorption correction.
wR2(int) was 0.1469 before and 0.0466 after correction.
The Ratio of minimum to maximum transmission is 0.9075.
The \l/2 correction factor is 0.00150.
;
_exptl_crystal_colour 'clear white'
_exptl_crystal_colour_lustre clear
_exptl_crystal_colour_primary white
_exptl_crystal_density_diffrn 1.572
_exptl_crystal_description block
_exptl_crystal_F_000 368
_exptl_crystal_size_max 0.13
_exptl_crystal_size_mid 0.12
_exptl_crystal_size_min 0.12
_refine_diff_density_max 0.468
_refine_diff_density_min -0.177
_refine_diff_density_rms 0.058
_refine_ls_extinction_method none
_refine_ls_goodness_of_fit_ref 1.067
_refine_ls_hydrogen_treatment mixed
_refine_ls_matrix_type full
_refine_ls_number_parameters 125
_refine_ls_number_reflns 1798
_refine_ls_number_restraints 0
_refine_ls_restrained_S_all 1.067
_refine_ls_R_factor_all 0.0719
_refine_ls_R_factor_gt 0.0484
_refine_ls_shift/su_max 0.000
_refine_ls_shift/su_mean 0.000
_refine_ls_structure_factor_coef Fsqd
_refine_ls_weighting_details 'w=1/[\s^2^(Fo^2^)+(0.0795P)^2^+0.0755P] where P=(Fo^2^+2Fc^2^)/3'
_refine_ls_weighting_scheme calc
_refine_ls_wR_factor_gt 0.1239
_refine_ls_wR_factor_ref 0.1399
_reflns_Friedel_coverage 0.000
_reflns_number_gt 1277
_reflns_number_total 1798
_reflns_threshold_expression 'I > 2\s(I)'
_cod_data_source_file d2cc01229d2.cif
_cod_data_source_block ao_keb_dk_31b_mecn_2_0m
_cod_database_code 7130121
_shelx_shelxl_version_number 2018/3
_shelx_space_group_comment
;
The symmetry employed for this shelxl refinement is uniquely defined
by the following loop, which should always be used as a source of
symmetry information in preference to the above space-group names.
They are only intended as comments.
;
_shelx_estimated_absorpt_t_max 0.985
_shelx_estimated_absorpt_t_min 0.984
_olex2_refinement_description
;
1. Fixed Uiso
 At 1.2 times of:
  All C(H) groups, All N(H) groups
2.a Aromatic/amide H refined with riding coordinates:
 N1(H1), C8(H8), C4(H4), C3(H3), C6(H6)
;
_olex2_submission_special_instructions 'No special instructions were received'

loop_
_space_group_symop_operation_xyz
'x, y, z'
'-x, y+1/2, -z+1/2'
'-x, -y, -z'
'x, -y-1/2, z-1/2'

loop_
_atom_site_label
_atom_site_type_symbol
_atom_site_fract_x
_atom_site_fract_y
_atom_site_fract_z
_atom_site_U_iso_or_equiv
_atom_site_adp_type
_atom_site_occupancy
_atom_site_site_symmetry_order
_atom_site_calc_flag
_atom_site_refinement_flags_posn
_atom_site_refinement_flags_adp
_atom_site_refinement_flags_occupancy
_atom_site_disorder_assembly
_atom_site_disorder_group
F1 F 0.53677(15) 0.18394(15) 0.39055(7) 0.0371(3) Uani 1 1 d . . . . .
O1 O 0.91156(17) 1.00546(18) 0.37924(8) 0.0327(4) Uani 1 1 d . . . . .
N1 N 0.86321(19) 0.7761(2) 0.48042(10) 0.0259(4) Uani 1 1 d . . . . .
H1 H 0.924568 0.850559 0.525449 0.031 Uiso 1 1 calc R U . . .
N2 N 0.8141(3) 0.2873(3) 0.70557(11) 0.0389(4) Uani 1 1 d . . . . .
C8 C 0.8375(2) 0.5365(2) 0.59483(11) 0.0260(4) Uani 1 1 d . . . . .
H8 H 0.905172 0.619400 0.641946 0.031 Uiso 1 1 calc R U . . .
C9 C 0.7994(2) 0.5978(2) 0.50379(11) 0.0243(4) Uani 1 1 d . . . . .
C10 C 0.6951(2) 0.4809(2) 0.43154(12) 0.0251(4) Uani 1 1 d . . . . .
C2 C 0.8387(2) 0.8458(3) 0.39331(11) 0.0270(4) Uani 1 1 d . . . . .
C5 C 0.6377(2) 0.2987(3) 0.45833(12) 0.0289(4) Uani 1 1 d . . . . .
C4 C 0.6580(2) 0.5551(3) 0.34053(12) 0.0281(4) Uani 1 1 d . . . . .
H4 H 0.583191 0.480824 0.292139 0.034 Uiso 1 1 calc R U . . .
C3 C 0.7265(2) 0.7287(3) 0.32105(12) 0.0288(4) Uani 1 1 d . . . . .
H3 H 0.700598 0.774212 0.259334 0.035 Uiso 1 1 calc R U . . .
C6 C 0.6751(2) 0.2321(3) 0.54589(12) 0.0297(4) Uani 1 1 d . . . . .
H6 H 0.634032 0.105885 0.559467 0.036 Uiso 1 1 calc R U . . .
C7 C 0.7765(2) 0.3535(3) 0.61717(12) 0.0282(4) Uani 1 1 d . . . . .
H2A H 0.853(3) 0.373(3) 0.7499(14) 0.034 Uiso 1 1 d . U . . .
H2B H 0.776(4) 0.160(4) 0.7197(19) 0.081(9) Uiso 1 1 d . . . . .

loop_
_atom_site_aniso_label
_atom_site_aniso_U_11
_atom_site_aniso_U_22
_atom_site_aniso_U_33
_atom_site_aniso_U_23
_atom_site_aniso_U_13
_atom_site_aniso_U_12
F1 0.0395(7) 0.0331(6) 0.0352(7) -0.0084(4) 0.0025(5) -0.0126(4)
O1 0.0433(8) 0.0248(7) 0.0264(7) 0.0021(5) 0.0020(6) -0.0042(5)
N1 0.0309(8) 0.0205(7) 0.0241(8) -0.0030(5) 0.0028(6) -0.0014(6)
N2 0.0551(11) 0.0340(9) 0.0291(9) -0.0003(7) 0.0133(8) -0.0083(8)
C8 0.0263(9) 0.0265(9) 0.0251(9) -0.0045(7) 0.0061(7) 0.0003(7)
C9 0.0220(8) 0.0237(8) 0.0272(9) -0.0036(7) 0.0062(7) 0.0035(6)
C10 0.0231(8) 0.0245(8) 0.0283(9) -0.0024(7) 0.0073(7) 0.0018(7)
C2 0.0285(9) 0.0255(9) 0.0251(9) -0.0016(7) 0.0028(7) 0.0048(7)
C5 0.0241(9) 0.0298(9) 0.0323(10) -0.0093(7) 0.0058(7) -0.0038(7)
C4 0.0248(9) 0.0317(9) 0.0260(9) -0.0075(7) 0.0030(7) 0.0007(7)
C3 0.0290(9) 0.0316(9) 0.0241(9) -0.0003(7) 0.0032(7) 0.0021(7)
C6 0.0313(9) 0.0232(9) 0.0375(11) 0.0003(7) 0.0140(8) -0.0046(7)
C7 0.0284(9) 0.0300(9) 0.0282(9) -0.0016(7) 0.0105(7) 0.0018(7)

loop_
_atom_type_symbol
_atom_type_description
_atom_type_scat_dispersion_real
_atom_type_scat_dispersion_imag
_atom_type_scat_source
C C 0.0033 0.0016 'International Tables Vol C Tables 4.2.6.8 and 6.1.1.4'
H H 0.0000 0.0000 'International Tables Vol C Tables 4.2.6.8 and 6.1.1.4'
F F 0.0171 0.0103 'International Tables Vol C Tables 4.2.6.8 and 6.1.1.4'
N N 0.0061 0.0033 'International Tables Vol C Tables 4.2.6.8 and 6.1.1.4'
O O 0.0106 0.0060 'International Tables Vol C Tables 4.2.6.8 and 6.1.1.4'

loop_
_geom_angle_atom_site_label_1
_geom_angle_atom_site_label_2
_geom_angle_atom_site_label_3
_geom_angle
_geom_angle_site_symmetry_1
_geom_angle_site_symmetry_3
_geom_angle_publ_flag
C9 N1 H1 117.4 . . ?
C2 N1 H1 117.4 . . ?
C2 N1 C9 125.12(15) . . ?
C7 N2 H2A 118.3(14) . . ?
C7 N2 H2B 120.9(18) . . ?
H2A N2 H2B 120(2) . . ?
C9 C8 H8 120.0 . . ?
C9 C8 C7 120.10(16) . . ?
C7 C8 H8 120.0 . . ?
N1 C9 C8 120.71(15) . . ?
N1 C9 C10 117.47(15) . . ?
C8 C9 C10 121.82(16) . . ?
C5 C10 C9 115.38(16) . . ?
C5 C10 C4 125.94(16) . . ?
C4 C10 C9 118.68(15) . . ?
O1 C2 N1 119.92(15) . . ?
O1 C2 C3 123.49(16) . . ?
N1 C2 C3 116.59(16) . . ?
F1 C5 C10 116.65(16) . . ?
C6 C5 F1 118.81(16) . . ?
C6 C5 C10 124.54(16) . . ?
C10 C4 H4 119.2 . . ?
C3 C4 C10 121.52(16) . . ?
C3 C4 H4 119.2 . . ?
C2 C3 H3 119.8 . . ?
C4 C3 C2 120.45(16) . . ?
C4 C3 H3 119.8 . . ?
C5 C6 H6 120.5 . . ?
C5 C6 C7 119.01(16) . . ?
C7 C6 H6 120.5 . . ?
N2 C7 C8 121.62(16) . . ?
N2 C7 C6 119.26(17) . . ?
C8 C7 C6 119.12(16) . . ?

loop_
_geom_bond_atom_site_label_1
_geom_bond_atom_site_label_2
_geom_bond_distance
_geom_bond_site_symmetry_2
_geom_bond_publ_flag
F1 C5 1.3588(19) . ?
O1 C2 1.258(2) . ?
N1 H1 0.8800 . ?
N1 C9 1.380(2) . ?
N1 C2 1.359(2) . ?
N2 C7 1.363(2) . ?
N2 H2A 0.88(2) . ?
N2 H2B 0.95(3) . ?
C8 H8 0.9500 . ?
C8 C9 1.389(2) . ?
C8 C7 1.395(2) . ?
C9 C10 1.418(2) . ?
C10 C5 1.402(2) . ?
C10 C4 1.417(2) . ?
C2 C3 1.443(2) . ?
C5 C6 1.352(3) . ?
C4 H4 0.9500 . ?
C4 C3 1.348(3) . ?
C3 H3 0.9500 . ?
C6 H6 0.9500 . ?
C6 C7 1.418(2) . ?

loop_
_geom_torsion_atom_site_label_1
_geom_torsion_atom_site_label_2
_geom_torsion_atom_site_label_3
_geom_torsion_atom_site_label_4
_geom_torsion
_geom_torsion_site_symmetry_1
_geom_torsion_site_symmetry_2
_geom_torsion_site_symmetry_3
_geom_torsion_site_symmetry_4
_geom_torsion_publ_flag
F1 C5 C6 C7 -178.41(14) . . . . ?
O1 C2 C3 C4 177.51(16) . . . . ?
N1 C9 C10 C5 178.23(14) . . . . ?
N1 C9 C10 C4 -1.8(2) . . . . ?
N1 C2 C3 C4 -3.0(2) . . . . ?
C8 C9 C10 C5 -1.5(2) . . . . ?
C8 C9 C10 C4 178.51(15) . . . . ?
C9 N1 C2 O1 -175.94(15) . . . . ?
C9 N1 C2 C3 4.5(2) . . . . ?
C9 C8 C7 N2 178.85(16) . . . . ?
C9 C8 C7 C6 -0.2(2) . . . . ?
C9 C10 C5 F1 179.70(14) . . . . ?
C9 C10 C5 C6 0.1(3) . . . . ?
C9 C10 C4 C3 3.1(2) . . . . ?
C10 C5 C6 C7 1.2(3) . . . . ?
C10 C4 C3 C2 -0.7(3) . . . . ?
C2 N1 C9 C8 177.56(15) . . . . ?
C2 N1 C9 C10 -2.2(2) . . . . ?
C5 C10 C4 C3 -176.85(16) . . . . ?
C5 C6 C7 N2 179.81(16) . . . . ?
C5 C6 C7 C8 -1.1(3) . . . . ?
C4 C10 C5 F1 -0.3(3) . . . . ?
C4 C10 C5 C6 -179.88(17) . . . . ?
C7 C8 C9 N1 -178.16(15) . . . . ?
C7 C8 C9 C10 1.6(2) . . . . ?
